data_7015156
loop_
_publ_author_name
'Lobana, Tarlok Singh'
'Kumari, Poonam'
'Sharma, Rekha'
'Castineiras, Alfonso'
'Butcher, Ray Jay'
'Akitsu, Takashiro'
'Aritake, Yoshikazu'

_publ_section_title
;
 Thiosemicarbazone derivatives of nickel and copper: the unprecedented
 coordination of furan ring in octahedral nickel(II) and of
 triphenylphosphine in three-coordinate copper(I) complexes.
;
_journal_issue 13
_journal_name_full 'Dalton transactions (Cambridge, England : 2003)'
_journal_page_first 3219
_journal_page_last 3228
_journal_paper_doi 10.1039/c0dt01291b
_journal_volume 40
_journal_year 2011
_chemical_formula_moiety 'C18 H24 N6 Ni S4'
_chemical_formula_sum 'C18 H24 N6 Ni S4'
_chemical_formula_weight 511.38
_chemical_name_systematic
;
?
;
_space_group_IT_number 5
_symmetry_cell_setting monoclinic
_symmetry_Int_Tables_number 5
_symmetry_space_group_name_Hall 'C 2y'
_symmetry_space_group_name_H-M 'C 1 2 1'
_atom_sites_solution_hydrogens difmap
_atom_sites_solution_primary direct
_atom_sites_solution_secondary difmap
_audit_creation_method SHELXL-97
_cell_angle_alpha 90.00
_cell_angle_beta 113.493(3)
_cell_angle_gamma 90.00
_cell_formula_units_Z 2
_cell_length_a 16.0268(9)
_cell_length_b 5.0807(4)
_cell_length_c 14.6896(11)
_cell_measurement_reflns_used 1574
_cell_measurement_temperature 100(2)
_cell_measurement_theta_max 23.633
_cell_measurement_theta_min 2.574
_cell_volume 1096.99(14)
_computing_cell_refinement 'APEX2 Software (Bruker, 2005)'
_computing_data_collection 'APEX2 Software (Bruker, 2005)'
_computing_data_reduction 'APEX2 Software (Bruker, 2005)'
_computing_molecular_graphics 'PLATON (Spek, 2004)'
_computing_publication_material 'SHELXL-97 (Sheldrick, 1997)'
_computing_structure_refinement 'SHELXL-97 (Sheldrick, 1997)'
_computing_structure_solution 'SHELXS-97 (Sheldrick, 1990)'
_diffrn_ambient_temperature 100(2)
_diffrn_measured_fraction_theta_full 0.990
_diffrn_measured_fraction_theta_max 0.990
_diffrn_measurement_device_type 'Bruker X8 KappaAPEXII'
_diffrn_measurement_method 'omega and phi scans'
_diffrn_radiation_monochromator graphite
_diffrn_radiation_source 'fine-focus sealed tube'
_diffrn_radiation_type MoK\a
_diffrn_radiation_wavelength 0.71073
_diffrn_reflns_av_R_equivalents 0.0639
_diffrn_reflns_av_sigmaI/netI 0.0674
_diffrn_reflns_limit_h_max 17
_diffrn_reflns_limit_h_min -19
_diffrn_reflns_limit_k_max 6
_diffrn_reflns_limit_k_min -6
_diffrn_reflns_limit_l_max 17
_diffrn_reflns_limit_l_min 0
_diffrn_reflns_number 8268
_diffrn_reflns_theta_full 25.35
_diffrn_reflns_theta_max 25.35
_diffrn_reflns_theta_min 1.51
_diffrn_standards_decay_% 0
_exptl_absorpt_coefficient_mu 1.283
_exptl_absorpt_correction_T_max 0.9748
_exptl_absorpt_correction_T_min 0.8114
_exptl_absorpt_correction_type empirical
_exptl_absorpt_process_details SADABS
_exptl_crystal_colour brown
_exptl_crystal_density_diffrn 1.548
_exptl_crystal_density_method 'not measured'
_exptl_crystal_description needle
_exptl_crystal_F_000 532
_exptl_crystal_size_max 0.17
_exptl_crystal_size_mid 0.04
_exptl_crystal_size_min 0.02
_refine_diff_density_max 0.352
_refine_diff_density_min -0.415
_refine_diff_density_rms 0.078
_refine_ls_abs_structure_details 'Flack H D (1983), Acta Cryst. A39, 876-881'
_refine_ls_abs_structure_Flack 0.026(19)
_refine_ls_extinction_method none
_refine_ls_goodness_of_fit_ref 1.025
_refine_ls_hydrogen_treatment constr
_refine_ls_matrix_type full
_refine_ls_number_parameters 133
_refine_ls_number_reflns 1982
_refine_ls_number_restraints 1
_refine_ls_restrained_S_all 1.025
_refine_ls_R_factor_all 0.0501
_refine_ls_R_factor_gt 0.0373
_refine_ls_shift/su_max 0.000
_refine_ls_shift/su_mean 0.000
_refine_ls_structure_factor_coef Fsqd
_refine_ls_weighting_details 'calc w=1/[\s^2^(Fo^2^)+(0.0323P)^2^+0.0000P] where P=(Fo^2^+2Fc^2^)/3'
_refine_ls_weighting_scheme calc
_refine_ls_wR_factor_gt 0.0689
_refine_ls_wR_factor_ref 0.0734
_reflns_number_gt 1738
_reflns_number_total 1982
_reflns_threshold_expression >2sigma(I)
_cod_data_source_file c0dt01291b.txt
_cod_data_source_block 5
_cod_depositor_comments
;
The following automatic conversions were performed:
'_symmetry_cell_setting' value 'Monoclinic' changed to 'monoclinic'
according to '/home/saulius/struct/CIF-dictionaries/cif_core.dic'
dictionary named 'cif_core.dic' version 2.4.1 from
2010-06-29.

'_exptl_absorpt_correction_type' value 'Empirical' changed to
'empirical' according to
'/home/saulius/struct/CIF-dictionaries/cif_core.dic' dictionary named
'cif_core.dic' version 2.4.1 from 2010-06-29.

Automatic conversion script
Id: cif_fix_enum 1555 2011-01-17 13:19:09Z saulius 
;
_cod_original_cell_volume 1096.99(13)
_cod_original_sg_symbol_H-M 'C 2'
_cod_database_code 7015156

loop_
_symmetry_equiv_pos_as_xyz
'x, y, z'
'-x, y, -z'
'x+1/2, y+1/2, z'
'-x+1/2, y+1/2, -z'

loop_
_atom_site_label
_atom_site_type_symbol
_atom_site_fract_x
_atom_site_fract_y
_atom_site_fract_z
_atom_site_U_iso_or_equiv
_atom_site_adp_type
_atom_site_occupancy
_atom_site_symmetry_multiplicity
_atom_site_calc_flag
_atom_site_refinement_flags
_atom_site_disorder_assembly
_atom_site_disorder_group
Ni1 Ni 0.5000 0.89535(12) 0.5000 0.0117(2) Uani 1 2 d S . .
S1 S 0.33459(7) 0.7363(2) 0.12895(7) 0.0173(3) Uani 1 1 d . . .
S2 S 0.36600(6) 0.7995(2) 0.50035(7) 0.0170(3) Uani 1 1 d . . .
N12 N 0.43787(18) 0.8897(8) 0.3597(2) 0.0125(7) Uani 1 1 d . . .
N13 N 0.3681(2) 0.7070(6) 0.3205(2) 0.0121(8) Uani 1 1 d . . .
N14 N 0.2620(2) 0.4789(6) 0.3553(2) 0.0147(8) Uani 1 1 d . . .
H14A H 0.2439 0.4363 0.3978 0.018 Uiso 1 1 d R . .
C11 C 0.3352(3) 0.8143(9) 0.0150(3) 0.0231(11) Uani 1 1 d . . .
H11 H 0.2888 0.7109 -0.0494 0.028 Uiso 1 1 d R . .
C12 C 0.3938(3) 1.0107(9) 0.0221(3) 0.0243(11) Uani 1 1 d . . .
H12 H 0.4039 1.0758 -0.0319 0.029 Uiso 1 1 d R . .
C13 C 0.4406(3) 1.1035(9) 0.1195(3) 0.0201(10) Uani 1 1 d . . .
H13 H 0.4839 1.2277 0.1386 0.024 Uiso 1 1 d R . .
C14 C 0.4164(2) 0.9726(7) 0.1881(3) 0.0141(10) Uani 1 1 d . . .
C15 C 0.4576(3) 1.0220(8) 0.2940(3) 0.0127(9) Uani 1 1 d . . .
C16 C 0.3315(3) 0.6523(8) 0.3844(3) 0.0152(9) Uani 1 1 d . . .
C17 C 0.2309(2) 0.3477(8) 0.2590(3) 0.0166(9) Uani 1 1 d . . .
H17A H 0.2854 0.2642 0.2489 0.020 Uiso 1 1 d R . .
H17B H 0.2065 0.4974 0.2071 0.020 Uiso 1 1 d R . .
C18 C 0.1599(3) 0.1440(8) 0.2494(3) 0.0215(10) Uani 1 1 d . . .
H18A H 0.1843 0.0058 0.2996 0.032 Uiso 1 1 d R . .
H18B H 0.1463 0.0475 0.1908 0.032 Uiso 1 1 d R . .
H18C H 0.1019 0.2330 0.2487 0.032 Uiso 1 1 d R . .
C19 C 0.5274(3) 1.2358(8) 0.3307(3) 0.0174(9) Uani 1 1 d . . .
H19A H 0.5026 1.3911 0.3018 0.026 Uiso 1 1 d R . .
H19B H 0.5808 1.1848 0.3242 0.026 Uiso 1 1 d R . .
H19C H 0.5521 1.2634 0.4124 0.026 Uiso 1 1 d R . .

loop_
_atom_site_aniso_label
_atom_site_aniso_U_11
_atom_site_aniso_U_22
_atom_site_aniso_U_33
_atom_site_aniso_U_23
_atom_site_aniso_U_13
_atom_site_aniso_U_12
Ni1 0.0117(4) 0.0183(5) 0.0070(4) 0.000 0.0056(3) 0.000
S1 0.0209(6) 0.0214(7) 0.0110(5) -0.0002(5) 0.0077(4) -0.0034(5)
S2 0.0148(5) 0.0275(7) 0.0110(5) -0.0015(4) 0.0077(4) -0.0019(4)
N12 0.0128(15) 0.0158(18) 0.0094(16) -0.0017(18) 0.0050(12) -0.0026(17)
N13 0.0188(18) 0.013(2) 0.0084(17) 0.0027(15) 0.0100(14) -0.0030(15)
N14 0.0178(18) 0.020(2) 0.0119(18) 0.0000(15) 0.0115(14) -0.0047(14)
C11 0.026(2) 0.031(3) 0.013(2) 0.005(2) 0.0090(18) -0.001(2)
C12 0.024(2) 0.042(3) 0.010(2) 0.010(2) 0.010(2) 0.002(2)
C13 0.015(2) 0.028(3) 0.018(2) 0.003(2) 0.0071(18) -0.0041(19)
C14 0.017(2) 0.015(3) 0.013(2) 0.0034(18) 0.0096(17) 0.0048(17)
C15 0.011(2) 0.016(2) 0.010(2) 0.0048(18) 0.0025(17) 0.0034(18)
C16 0.013(2) 0.018(2) 0.013(2) 0.0002(19) 0.0030(17) 0.0059(18)
C17 0.0175(19) 0.018(3) 0.015(2) -0.0044(19) 0.0074(16) -0.0023(19)
C18 0.022(2) 0.021(3) 0.022(2) -0.001(2) 0.009(2) -0.002(2)
C19 0.016(2) 0.018(2) 0.022(2) 0.003(2) 0.0115(17) -0.0031(18)

loop_
_atom_type_symbol
_atom_type_description
_atom_type_scat_dispersion_real
_atom_type_scat_dispersion_imag
_atom_type_scat_source
Ni Ni 0.3393 1.1124 'International Tables Vol C Tables 4.2.6.8 and 6.1.1.4'
S S 0.1246 0.1234 'International Tables Vol C Tables 4.2.6.8 and 6.1.1.4'
N N 0.0061 0.0033 'International Tables Vol C Tables 4.2.6.8 and 6.1.1.4'
C C 0.0033 0.0016 'International Tables Vol C Tables 4.2.6.8 and 6.1.1.4'
H H 0.0000 0.0000 'International Tables Vol C Tables 4.2.6.8 and 6.1.1.4'

loop_
_geom_angle_atom_site_label_1
_geom_angle_atom_site_label_2
_geom_angle_atom_site_label_3
_geom_angle
_geom_angle_site_symmetry_1
_geom_angle_site_symmetry_3
_geom_angle_publ_flag
N12 Ni1 N12 178.3(2) . 2_656 y
N12 Ni1 S2 84.80(9) . . y
N12 Ni1 S2 94.82(9) 2_656 . y
N12 Ni1 S2 94.82(9) . 2_656 y
N12 Ni1 S2 84.80(9) 2_656 2_656 y
S2 Ni1 S2 154.47(6) . 2_656 y
C11 S1 C14 91.79(19) . . ?
C16 S2 Ni1 91.30(13) . . ?
C15 N12 N13 115.3(3) . . ?
C15 N12 Ni1 127.9(3) . . ?
N13 N12 Ni1 116.6(2) . . ?
C16 N13 N12 111.0(3) . . ?
C16 N14 C17 121.6(3) . . ?
C16 N14 H14A 115.5 . . ?
C17 N14 H14A 122.2 . . ?
C12 C11 S1 111.7(3) . . ?
C12 C11 H11 130.2 . . ?
S1 C11 H11 118.0 . . ?
C11 C12 C13 113.6(4) . . ?
C11 C12 H12 123.4 . . ?
C13 C12 H12 123.0 . . ?
C14 C13 C12 112.9(4) . . ?
C14 C13 H13 121.0 . . ?
C12 C13 H13 126.0 . . ?
C13 C14 C15 124.0(4) . . ?
C13 C14 S1 110.0(3) . . ?
C15 C14 S1 126.0(3) . . ?
N12 C15 C14 124.1(4) . . ?
N12 C15 C19 118.1(3) . . ?
C14 C15 C19 117.9(3) . . ?
N13 C16 N14 117.2(3) . . ?
N13 C16 S2 123.3(3) . . ?
N14 C16 S2 119.5(3) . . ?
N14 C17 C18 111.0(3) . . ?
N14 C17 H17A 110.2 . . ?
C18 C17 H17A 110.8 . . ?
N14 C17 H17B 105.1 . . ?
C18 C17 H17B 112.7 . . ?
H17A C17 H17B 106.7 . . ?
C17 C18 H18A 111.3 . . ?
C17 C18 H18B 109.7 . . ?
H18A C18 H18B 101.2 . . ?
C17 C18 H18C 110.2 . . ?
H18A C18 H18C 114.1 . . ?
H18B C18 H18C 110.0 . . ?
C15 C19 H19A 109.7 . . ?
C15 C19 H19B 110.2 . . ?
H19A C19 H19B 116.1 . . ?
C15 C19 H19C 111.9 . . ?
H19A C19 H19C 107.2 . . ?
H19B C19 H19C 101.5 . . ?

loop_
_geom_bond_atom_site_label_1
_geom_bond_atom_site_label_2
_geom_bond_distance
_geom_bond_site_symmetry_2
_geom_bond_publ_flag
Ni1 N12 1.898(3) . y
Ni1 N12 1.898(3) 2_656 y
Ni1 S2 2.2042(9) . y
Ni1 S2 2.2042(9) 2_656 y
S1 C11 1.724(4) . ?
S1 C14 1.735(4) . ?
S2 C16 1.737(4) . ?
N12 C15 1.314(5) . ?
N12 N13 1.390(5) . ?
N13 C16 1.319(5) . ?
N14 C16 1.349(5) . ?
N14 C17 1.459(4) . ?
N14 H14A 0.8154 . ?
C11 C12 1.345(6) . ?
C11 H11 1.0794 . ?
C12 C13 1.406(6) . ?
C12 H12 0.9311 . ?
C13 C14 1.386(5) . ?
C13 H13 0.8961 . ?
C14 C15 1.449(5) . ?
C15 C19 1.497(5) . ?
C17 C18 1.503(5) . ?
C17 H17A 1.0332 . ?
C17 H17B 1.0374 . ?
C18 H18A 0.9795 . ?
C18 H18B 0.9377 . ?
C18 H18C 1.0308 . ?
C19 H19A 0.9092 . ?
C19 H19B 0.9351 . ?
C19 H19C 1.1125 . ?

loop_
_geom_hbond_atom_site_label_D
_geom_hbond_atom_site_label_H
_geom_hbond_atom_site_label_A
_geom_hbond_distance_DH
_geom_hbond_distance_HA
_geom_hbond_distance_DA
_geom_hbond_angle_DHA
_geom_hbond_site_symmetry_A
N14 H14A S2 0.82 2.82 3.606(3) 163.9 4_546

loop_
_geom_torsion_atom_site_label_1
_geom_torsion_atom_site_label_2
_geom_torsion_atom_site_label_3
_geom_torsion_atom_site_label_4
_geom_torsion
_geom_torsion_site_symmetry_1
_geom_torsion_site_symmetry_2
_geom_torsion_site_symmetry_3
_geom_torsion_site_symmetry_4
_geom_torsion_publ_flag
N12 Ni1 S2 C16 26.17(19) . . . . ?
N12 Ni1 S2 C16 -152.14(17) 2_656 . . . ?
S2 Ni1 S2 C16 -64.13(14) 2_656 . . . ?
N12 Ni1 N12 C15 -131.3(4) 2_656 . . . ?
S2 Ni1 N12 C15 151.4(4) . . . . ?
S2 Ni1 N12 C15 -54.2(3) 2_656 . . . ?
N12 Ni1 N12 N13 42.3(3) 2_656 . . . ?
S2 Ni1 N12 N13 -34.9(2) . . . . ?
S2 Ni1 N12 N13 119.4(2) 2_656 . . . ?
C15 N12 N13 C16 -157.9(4) . . . . ?
Ni1 N12 N13 C16 27.6(4) . . . . ?
C14 S1 C11 C12 -0.6(3) . . . . ?
S1 C11 C12 C13 0.5(5) . . . . ?
C11 C12 C13 C14 -0.1(6) . . . . ?
C12 C13 C14 C15 177.1(3) . . . . ?
C12 C13 C14 S1 -0.4(5) . . . . ?
C11 S1 C14 C13 0.6(3) . . . . ?
C11 S1 C14 C15 -176.8(3) . . . . ?
N13 N12 C15 C14 -4.8(5) . . . . ?
Ni1 N12 C15 C14 168.8(3) . . . . ?
N13 N12 C15 C19 175.6(3) . . . . ?
Ni1 N12 C15 C19 -10.7(5) . . . . ?
C13 C14 C15 N12 -176.6(4) . . . . ?
S1 C14 C15 N12 0.4(6) . . . . ?
C13 C14 C15 C19 2.9(6) . . . . ?
S1 C14 C15 C19 180.0(3) . . . . ?
N12 N13 C16 N14 179.3(3) . . . . ?
N12 N13 C16 S2 1.4(5) . . . . ?
C17 N14 C16 N13 2.6(5) . . . . ?
C17 N14 C16 S2 -179.4(3) . . . . ?
Ni1 S2 C16 N13 -22.8(3) . . . . ?
Ni1 S2 C16 N14 159.4(3) . . . . ?
C16 N14 C17 C18 173.9(3) . . . . ?
